data_7030854
loop_
_publ_author_name
'Chen, Wen-Bin'
'Li, Zhi-Xin'
'Yu, Xin-Wei'
'Yang, Meng'
'Qiu, Yan-Xuan'
'Dong, Wen'
'Sun, Ya-Qiu'

_publ_section_title
;
 Syntheses, structures and properties of 5-azotetrazolyl salicylic acid
 and its dilanthanide complexes.
;
_journal_issue 24
_journal_name_full 'Dalton transactions (Cambridge, England : 2003)'
_journal_page_first 9090
_journal_page_last 9097
_journal_paper_doi 10.1039/c4dt00278d
_journal_volume 43
_journal_year 2014
_chemical_formula_sum 'C32 H46 N24 O26 Tb2'
_chemical_formula_weight 1500.79
_chemical_name_systematic
; 
 ? 
;
_space_group_IT_number 2
_symmetry_cell_setting triclinic
_symmetry_space_group_name_Hall '-P 1'
_symmetry_space_group_name_H-M 'P -1'
_atom_sites_solution_hydrogens geom
_atom_sites_solution_primary direct
_atom_sites_solution_secondary difmap
_audit_creation_method SHELXL-97
_cell_angle_alpha 110.617(2)
_cell_angle_beta 94.603(2)
_cell_angle_gamma 105.596(2)
_cell_formula_units_Z 1
_cell_length_a 9.6491(13)
_cell_length_b 11.9680(17)
_cell_length_c 12.9137(18)
_cell_measurement_reflns_used 5783
_cell_measurement_temperature 173(2)
_cell_measurement_theta_max 27.030
_cell_measurement_theta_min 1.72
_cell_volume 1318.8(3)
_computing_cell_refinement 'Bruker SMART'
_computing_data_collection 'Bruker SMART'
_computing_data_reduction 'Bruker SMART'
_computing_molecular_graphics 'Bruker SHELXTL'
_computing_publication_material 'Bruker SHELXTL'
_computing_structure_refinement 'SHELXL-97 (Sheldrick, 1997)'
_computing_structure_solution 'SHELXS-97 (Sheldrick, 1990)'
_diffrn_ambient_temperature 173(2)
_diffrn_detector_area_resol_mean none
_diffrn_measured_fraction_theta_full 0.966
_diffrn_measured_fraction_theta_max 0.966
_diffrn_measurement_device_type 'CCD area detector'
_diffrn_measurement_method 'phi and omega scans'
_diffrn_radiation_monochromator graphite
_diffrn_radiation_source 'fine-focus sealed tube'
_diffrn_radiation_type MoK\a
_diffrn_radiation_wavelength 0.71073
_diffrn_reflns_av_R_equivalents 0.0166
_diffrn_reflns_av_unetI/netI 0.0244
_diffrn_reflns_limit_h_max 12
_diffrn_reflns_limit_h_min -12
_diffrn_reflns_limit_k_max 15
_diffrn_reflns_limit_k_min -15
_diffrn_reflns_limit_l_max 15
_diffrn_reflns_limit_l_min -16
_diffrn_reflns_number 11019
_diffrn_reflns_theta_full 27.03
_diffrn_reflns_theta_max 27.03
_diffrn_reflns_theta_min 1.72
_diffrn_standards_decay_% none
_diffrn_standards_interval_count none
_diffrn_standards_interval_time none
_diffrn_standards_number none
_exptl_absorpt_coefficient_mu 2.769
_exptl_absorpt_correction_T_max 0.473
_exptl_absorpt_correction_T_min 0.363
_exptl_absorpt_correction_type empirical
_exptl_absorpt_process_details SADABS
_exptl_crystal_colour light-orange
_exptl_crystal_density_diffrn 1.890
_exptl_crystal_density_meas ?
_exptl_crystal_density_method 'not measured'
_exptl_crystal_description block
_exptl_crystal_F_000 744.0
_exptl_crystal_size_max 0.38
_exptl_crystal_size_mid 0.37
_exptl_crystal_size_min 0.27
_refine_diff_density_max 1.013
_refine_diff_density_min -0.738
_refine_diff_density_rms 0.107
_refine_ls_extinction_coef 0.0013(2)
_refine_ls_extinction_expression Fc^*^=kFc[1+0.001xFc^2^\l^3^/sin(2\q)]^-1/4^
_refine_ls_extinction_method SHELXL
_refine_ls_goodness_of_fit_ref 1.157
_refine_ls_hydrogen_treatment mixed
_refine_ls_matrix_type full
_refine_ls_number_parameters 428
_refine_ls_number_reflns 5783
_refine_ls_number_restraints 23
_refine_ls_restrained_S_all 1.155
_refine_ls_R_factor_all 0.0238
_refine_ls_R_factor_gt 0.0211
_refine_ls_shift/su_max 0.016
_refine_ls_shift/su_mean 0.007
_refine_ls_structure_factor_coef Fsqd
_refine_ls_weighting_details 'calc w=1/[\s^2^(Fo^2^)+(0.0241P)^2^+2.1988P] where P=(Fo^2^+2Fc^2^)/3'
_refine_ls_weighting_scheme calc
_refine_ls_wR_factor_gt 0.0567
_refine_ls_wR_factor_ref 0.0609
_reflns_number_gt 5183
_reflns_number_total 5783
_reflns_threshold_expression >2sigma(I)
_cod_data_source_file c4dt00278d2.cif
_cod_data_source_block 2
_cod_depositor_comments
;Adding full bibliography for 7030851--7030857.cif.

The following automatic conversions were performed:

'_exptl_crystal_density_meas' value 'not measured' was changed to '?'
- the value is perceived as not measured.

Automatic conversion script
Id: cif_fix_values 3008 2015-01-20 13:52:24Z robertas 
;
_cod_original_sg_symbol_H-M P-1
_cod_database_code 7030854

loop_
_symmetry_equiv_pos_as_xyz
'x, y, z'
'-x, -y, -z'

loop_
_atom_site_label
_atom_site_type_symbol
_atom_site_fract_x
_atom_site_fract_y
_atom_site_fract_z
_atom_site_U_iso_or_equiv
_atom_site_adp_type
_atom_site_occupancy
_atom_site_symmetry_multiplicity
_atom_site_calc_flag
_atom_site_refinement_flags
Tb1 Tb 0.529269(15) 0.802225(13) 0.382703(11) 0.01522(6) Uani 1 1 d .
O4 O 0.4804(2) 0.9579(2) 0.32952(17) 0.0193(4) Uani 1 1 d .
O9 O 0.3688(2) 0.6922(2) 0.20301(18) 0.0190(4) Uani 1 1 d D
O7 O 0.4172(3) 0.6151(2) 0.41046(18) 0.0224(5) Uani 1 1 d D
O1 O 0.6246(2) 0.64999(19) 0.24998(17) 0.0180(4) Uani 1 1 d .
O11 O 0.8032(3) 0.1657(2) 0.3725(2) 0.0266(5) Uani 1 1 d D
O5 O 0.6086(2) 0.8906(2) 0.57710(17) 0.0218(5) Uani 1 1 d .
O3 O 0.9319(2) 0.6511(2) 0.49190(18) 0.0244(5) Uani 1 1 d D
O8 O 0.7416(3) 0.9226(2) 0.3439(2) 0.0310(6) Uani 1 1 d D
O2 O 0.7326(2) 0.7264(2) 0.42780(17) 0.0209(4) Uani 1 1 d .
O10 O 0.3092(3) 0.8279(3) 0.44122(19) 0.0272(5) Uani 1 1 d D
O12 O 0.3202(3) 0.4435(2) 0.0954(2) 0.0276(5) Uani 1 1 d D
C7 C 0.7215(3) 0.6566(3) 0.3253(2) 0.0156(5) Uani 1 1 d .
C6 C 0.8228(3) 0.5106(3) 0.1844(2) 0.0167(6) Uani 1 1 d .
H3 H 0.7538 0.5077 0.1259 0.020 Uiso 1 1 calc R
C1 C 0.8245(3) 0.5822(3) 0.2958(2) 0.0155(5) Uani 1 1 d .
C2 C 0.9269(3) 0.5850(3) 0.3818(2) 0.0190(6) Uani 1 1 d .
C5 C 0.9208(3) 0.4429(3) 0.1572(2) 0.0173(6) Uani 1 1 d .
C3 C 1.0239(3) 0.5155(3) 0.3546(3) 0.0219(6) Uani 1 1 d .
H6 H 1.0923 0.5172 0.4128 0.026 Uiso 1 1 calc R
C4 C 1.0202(4) 0.4447(3) 0.2437(3) 0.0235(6) Uani 1 1 d .
H7 H 1.0853 0.3967 0.2256 0.028 Uiso 1 1 calc R
N2 N 1.0069(3) 0.3262(2) 0.0134(2) 0.0188(5) Uani 1 1 d .
N1 N 0.9067(3) 0.3750(2) 0.0404(2) 0.0187(5) Uani 1 1 d .
C8 C 0.9865(3) 0.2602(3) -0.1038(2) 0.0165(6) Uani 1 1 d .
N3 N 1.0807(3) 0.2018(2) -0.1473(2) 0.0201(5) Uani 1 1 d .
H1 H 1.1586 0.1971 -0.1109 0.024 Uiso 1 1 calc R
N6 N 0.8807(3) 0.2487(2) -0.1838(2) 0.0178(5) Uani 1 1 d .
N5 N 0.9115(3) 0.1807(2) -0.2804(2) 0.0189(5) Uani 1 1 d .
N4 N 1.0306(3) 0.1519(2) -0.2590(2) 0.0206(5) Uani 1 1 d .
C15 C 0.5921(3) 0.9692(3) 0.6679(2) 0.0153(5) Uani 1 1 d .
C14 C 0.6355(3) 1.0490(3) 0.8767(2) 0.0169(6) Uani 1 1 d .
H11 H 0.5724 1.0971 0.8741 0.020 Uiso 1 1 calc R
C10 C 0.7568(3) 0.9013(3) 0.7809(3) 0.0191(6) Uani 1 1 d .
C9 C 0.6620(3) 0.9718(3) 0.7763(2) 0.0163(6) Uani 1 1 d .
C11 C 0.8214(3) 0.9100(3) 0.8859(3) 0.0233(6) Uani 1 1 d .
H14 H 0.8854 0.8629 0.8894 0.028 Uiso 1 1 calc R
C13 C 0.6993(3) 1.0574(3) 0.9806(2) 0.0173(6) Uani 1 1 d .
C12 C 0.7925(3) 0.9864(3) 0.9838(3) 0.0217(6) Uani 1 1 d .
H13 H 0.8363 0.9910 1.0544 0.026 Uiso 1 1 calc R
N8 N 0.5919(3) 1.1951(2) 1.0823(2) 0.0188(5) Uani 1 1 d .
N7 N 0.6798(3) 1.1342(2) 1.0864(2) 0.0199(5) Uani 1 1 d .
O6 O 0.7890(3) 0.8252(2) 0.68827(19) 0.0274(5) Uani 1 1 d D
C16 C 0.5776(3) 1.2705(3) 1.1906(2) 0.0176(6) Uani 1 1 d .
N9 N 0.4946(3) 1.3456(2) 1.2012(2) 0.0215(5) Uani 1 1 d .
N12 N 0.6387(3) 1.2778(2) 1.2897(2) 0.0206(5) Uani 1 1 d .
N10 N 0.5052(3) 1.4016(2) 1.3127(2) 0.0231(5) Uani 1 1 d .
N11 N 0.5915(3) 1.3612(3) 1.3653(2) 0.0245(6) Uani 1 1 d .
O13 O 0.4015(4) 0.2590(3) 0.9260(3) 0.0484(7) Uani 1 1 d D
H8 H 0.812(4) 0.902(5) 0.330(5) 0.073 Uiso 1 1 d D
H9 H 0.748(6) 0.991(3) 0.346(5) 0.073 Uiso 1 1 d D
H4 H 0.404(6) 0.623(5) 0.473(2) 0.073 Uiso 1 1 d D
H5 H 0.443(6) 0.555(4) 0.381(4) 0.073 Uiso 1 1 d D
H16 H 0.249(5) 0.835(5) 0.400(3) 0.073 Uiso 1 1 d D
H15 H 0.298(4) 0.711(4) 0.188(5) 0.073 Uiso 1 1 d D
H19 H 0.759(5) 0.194(5) 0.337(4) 0.073 Uiso 1 1 d D
H21 H 0.234(2) 0.403(4) 0.080(5) 0.073 Uiso 1 1 d D
H18 H 0.884(3) 0.213(4) 0.400(4) 0.073 Uiso 1 1 d D
H20 H 0.368(4) 0.414(5) 0.125(4) 0.073 Uiso 1 1 d D
H17 H 0.280(5) 0.821(5) 0.496(3) 0.073 Uiso 1 1 d D
H10 H 0.748(6) 0.835(5) 0.638(3) 0.073 Uiso 1 1 d D
H2 H 0.877(5) 0.691(5) 0.495(5) 0.073 Uiso 1 1 d D
H12 H 0.354(5) 0.618(2) 0.173(4) 0.073 Uiso 1 1 d D
H22 H 0.463(5) 0.279(5) 0.887(4) 0.073 Uiso 1 1 d D
H23 H 0.441(5) 0.227(5) 0.963(4) 0.073 Uiso 1 1 d D

loop_
_atom_site_aniso_label
_atom_site_aniso_U_11
_atom_site_aniso_U_22
_atom_site_aniso_U_33
_atom_site_aniso_U_23
_atom_site_aniso_U_13
_atom_site_aniso_U_12
Tb1 0.01620(8) 0.02048(8) 0.01208(8) 0.00571(5) 0.00413(5) 0.01111(6)
O4 0.0207(10) 0.0216(11) 0.0180(10) 0.0069(8) 0.0037(8) 0.0118(9)
O9 0.0149(10) 0.0215(11) 0.0202(10) 0.0055(9) 0.0019(8) 0.0093(9)
O7 0.0278(12) 0.0256(12) 0.0189(11) 0.0095(9) 0.0091(9) 0.0142(10)
O1 0.0185(10) 0.0215(10) 0.0165(10) 0.0065(8) 0.0040(8) 0.0115(9)
O11 0.0270(12) 0.0285(12) 0.0297(13) 0.0159(10) 0.0041(10) 0.0116(10)
O5 0.0277(11) 0.0254(11) 0.0142(10) 0.0034(9) 0.0036(9) 0.0171(10)
O3 0.0244(12) 0.0320(12) 0.0163(10) 0.0041(9) 0.0006(9) 0.0164(10)
O8 0.0269(12) 0.0266(13) 0.0514(16) 0.0182(12) 0.0202(12) 0.0192(11)
O2 0.0223(11) 0.0267(11) 0.0165(10) 0.0059(9) 0.0040(8) 0.0154(9)
O10 0.0240(12) 0.0470(15) 0.0202(11) 0.0156(11) 0.0084(9) 0.0215(11)
O12 0.0216(11) 0.0273(12) 0.0301(13) 0.0076(10) -0.0013(10) 0.0084(10)
C7 0.0135(13) 0.0140(13) 0.0185(13) 0.0064(11) 0.0040(11) 0.0029(11)
C6 0.0151(13) 0.0182(14) 0.0189(14) 0.0084(11) 0.0029(11) 0.0070(11)
C1 0.0118(13) 0.0142(13) 0.0198(14) 0.0064(11) 0.0028(11) 0.0037(11)
C2 0.0204(14) 0.0216(15) 0.0164(14) 0.0066(11) 0.0043(12) 0.0096(12)
C5 0.0162(13) 0.0169(14) 0.0185(14) 0.0057(11) 0.0050(11) 0.0059(11)
C3 0.0201(15) 0.0274(16) 0.0215(15) 0.0099(13) 0.0024(12) 0.0125(13)
C4 0.0242(15) 0.0275(16) 0.0257(16) 0.0107(13) 0.0085(13) 0.0177(13)
N2 0.0179(12) 0.0188(12) 0.0203(12) 0.0059(10) 0.0057(10) 0.0086(10)
N1 0.0188(12) 0.0176(12) 0.0193(12) 0.0049(10) 0.0044(10) 0.0083(10)
C8 0.0141(13) 0.0151(13) 0.0197(14) 0.0049(11) 0.0039(11) 0.0059(11)
N3 0.0175(12) 0.0235(13) 0.0198(12) 0.0060(10) 0.0026(10) 0.0107(11)
N6 0.0142(11) 0.0190(12) 0.0192(12) 0.0054(10) 0.0044(10) 0.0060(10)
N5 0.0163(12) 0.0203(12) 0.0188(12) 0.0053(10) 0.0035(10) 0.0070(10)
N4 0.0203(13) 0.0244(13) 0.0192(12) 0.0071(10) 0.0063(10) 0.0117(11)
C15 0.0132(13) 0.0149(13) 0.0157(13) 0.0048(11) 0.0039(11) 0.0025(11)
C14 0.0177(14) 0.0171(14) 0.0172(14) 0.0074(11) 0.0048(11) 0.0064(11)
C10 0.0181(14) 0.0177(14) 0.0206(14) 0.0055(11) 0.0032(12) 0.0071(12)
C9 0.0147(13) 0.0153(13) 0.0170(13) 0.0056(11) 0.0014(11) 0.0033(11)
C11 0.0218(15) 0.0232(15) 0.0251(16) 0.0078(13) -0.0004(13) 0.0112(13)
C13 0.0176(14) 0.0153(13) 0.0160(13) 0.0048(11) 0.0019(11) 0.0023(11)
C12 0.0190(15) 0.0236(15) 0.0203(14) 0.0095(12) -0.0023(12) 0.0038(12)
N8 0.0205(12) 0.0198(12) 0.0141(11) 0.0058(10) 0.0020(10) 0.0045(10)
N7 0.0220(13) 0.0211(13) 0.0162(12) 0.0071(10) 0.0037(10) 0.0063(11)
O6 0.0319(13) 0.0304(12) 0.0203(11) 0.0023(10) 0.0018(10) 0.0217(11)
C16 0.0179(14) 0.0179(14) 0.0166(13) 0.0079(11) 0.0054(11) 0.0034(11)
N9 0.0217(13) 0.0222(13) 0.0213(13) 0.0085(11) 0.0047(11) 0.0076(11)
N12 0.0261(14) 0.0205(13) 0.0143(12) 0.0060(10) 0.0047(10) 0.0070(11)
N10 0.0261(14) 0.0211(13) 0.0227(13) 0.0087(11) 0.0084(11) 0.0074(11)
N11 0.0338(15) 0.0257(14) 0.0185(13) 0.0097(11) 0.0098(11) 0.0136(12)
O13 0.0507(18) 0.073(2) 0.0405(17) 0.0345(16) 0.0139(14) 0.0303(17)

loop_
_atom_type_symbol
_atom_type_description
_atom_type_scat_dispersion_real
_atom_type_scat_dispersion_imag
_atom_type_scat_source
C C 0.0033 0.0016 'International Tables Vol C Tables 4.2.6.8 and 6.1.1.4'
H H 0.0000 0.0000 'International Tables Vol C Tables 4.2.6.8 and 6.1.1.4'
N N 0.0061 0.0033 'International Tables Vol C Tables 4.2.6.8 and 6.1.1.4'
O O 0.0106 0.0060 'International Tables Vol C Tables 4.2.6.8 and 6.1.1.4'
Tb Tb -0.1723 4.1537 'International Tables Vol C Tables 4.2.6.8 and 6.1.1.4'

loop_
_geom_angle_atom_site_label_1
_geom_angle_atom_site_label_2
_geom_angle_atom_site_label_3
_geom_angle
_geom_angle_site_symmetry_1
O5 Tb1 O4 107.31(7) .
O5 Tb1 O8 95.36(9) .
O4 Tb1 O8 68.96(8) .
O5 Tb1 O10 79.91(8) .
O4 Tb1 O10 72.73(8) .
O8 Tb1 O10 137.96(9) .
O5 Tb1 O7 84.65(8) .
O4 Tb1 O7 143.55(8) .
O8 Tb1 O7 145.76(8) .
O10 Tb1 O7 75.89(8) .
O5 Tb1 O9 160.11(8) .
O4 Tb1 O9 74.32(7) .
O8 Tb1 O9 103.47(9) .
O10 Tb1 O9 81.81(8) .
O7 Tb1 O9 83.36(8) .
O5 Tb1 O1 124.56(7) .
O4 Tb1 O1 117.62(7) .
O8 Tb1 O1 73.75(8) .
O10 Tb1 O1 142.07(8) .
O7 Tb1 O1 78.16(7) .
O9 Tb1 O1 68.06(7) .
O5 Tb1 O2 71.92(7) .
O4 Tb1 O2 142.06(8) .
O8 Tb1 O2 73.32(8) .
O10 Tb1 O2 140.32(8) .
O7 Tb1 O2 74.21(8) .
O9 Tb1 O2 119.47(7) .
O1 Tb1 O2 52.74(7) .
C15 O4 Tb1 150.35(19) 2_676
Tb1 O9 H15 122(4) .
Tb1 O9 H12 117(4) .
H15 O9 H12 111(3) .
Tb1 O7 H4 117(4) .
Tb1 O7 H5 118(4) .
H4 O7 H5 112(3) .
C7 O1 Tb1 94.01(17) .
H19 O11 H18 110(3) .
C15 O5 Tb1 142.95(19) .
C2 O3 H2 108(4) .
Tb1 O8 H8 126(4) .
Tb1 O8 H9 120(4) .
H8 O8 H9 114(3) .
C7 O2 Tb1 92.83(17) .
Tb1 O10 H16 119(4) .
Tb1 O10 H17 128(4) .
H16 O10 H17 112(3) .
H21 O12 H20 111(3) .
O1 C7 O2 120.4(3) .
O1 C7 C1 120.7(3) .
O2 C7 C1 118.9(3) .
C1 C6 C5 120.8(3) .
C1 C6 H3 119.6 .
C5 C6 H3 119.6 .
C6 C1 C2 118.9(3) .
C6 C1 C7 121.1(3) .
C2 C1 C7 119.9(3) .
O3 C2 C3 118.1(3) .
O3 C2 C1 121.6(3) .
C3 C2 C1 120.2(3) .
C6 C5 C4 119.6(3) .
C6 C5 N1 114.5(3) .
C4 C5 N1 125.9(3) .
C4 C3 C2 120.0(3) .
C4 C3 H6 120.0 .
C2 C3 H6 120.0 .
C3 C4 C5 120.4(3) .
C3 C4 H7 119.8 .
C5 C4 H7 119.8 .
N1 N2 C8 112.3(2) .
N2 N1 C5 115.1(2) .
N3 C8 N6 111.8(3) .
N3 C8 N2 120.5(3) .
N6 C8 N2 127.6(3) .
C8 N3 N4 104.7(2) .
C8 N3 H1 127.7 .
N4 N3 H1 127.7 .
C8 N6 N5 104.7(2) .
N4 N5 N6 109.6(2) .
N5 N4 N3 109.2(2) .
O4 C15 O5 123.7(3) 2_676
O4 C15 C9 119.0(2) 2_676
O5 C15 C9 117.3(3) .
C13 C14 C9 121.5(3) .
C13 C14 H11 119.2 .
C9 C14 H11 119.2 .
O6 C10 C11 117.7(3) .
O6 C10 C9 122.8(3) .
C11 C10 C9 119.5(3) .
C14 C9 C10 118.9(3) .
C14 C9 C15 118.7(3) .
C10 C9 C15 122.4(3) .
C12 C11 C10 120.4(3) .
C12 C11 H14 119.8 .
C10 C11 H14 119.8 .
C14 C13 C12 118.9(3) .
C14 C13 N7 125.3(3) .
C12 C13 N7 115.8(3) .
C11 C12 C13 120.8(3) .
C11 C12 H13 119.6 .
C13 C12 H13 119.6 .
N7 N8 C16 112.5(2) .
N8 N7 C13 115.2(2) .
C10 O6 H10 104(4) .
N12 C16 N9 112.3(3) .
N12 C16 N8 127.6(3) .
N9 C16 N8 120.1(3) .
C16 N9 N10 104.3(2) .
C16 N12 N11 104.4(3) .
N11 N10 N9 109.3(2) .
N10 N11 N12 109.7(2) .
H22 O13 H23 105(3) .

loop_
_geom_bond_atom_site_label_1
_geom_bond_atom_site_label_2
_geom_bond_distance
_geom_bond_site_symmetry_2
Tb1 O5 2.322(2) .
Tb1 O4 2.343(2) .
Tb1 O8 2.369(2) .
Tb1 O10 2.371(2) .
Tb1 O7 2.374(2) .
Tb1 O9 2.386(2) .
Tb1 O1 2.461(2) .
Tb1 O2 2.481(2) .
O4 C15 1.249(4) 2_676
O9 H15 0.802(19) .
O9 H12 0.800(19) .
O7 H4 0.798(19) .
O7 H5 0.801(19) .
O1 C7 1.260(4) .
O11 H19 0.810(19) .
O11 H18 0.798(19) .
O5 C15 1.273(3) .
O3 C2 1.351(4) .
O3 H2 0.80(2) .
O8 H8 0.797(19) .
O8 H9 0.789(19) .
O2 C7 1.270(3) .
O10 H16 0.804(19) .
O10 H17 0.799(19) .
O12 H21 0.811(19) .
O12 H20 0.800(19) .
C7 C1 1.490(4) .
C6 C1 1.387(4) .
C6 C5 1.393(4) .
C6 H3 0.9500 .
C1 C2 1.411(4) .
C2 C3 1.399(4) .
C5 C4 1.403(4) .
C5 N1 1.414(4) .
C3 C4 1.375(4) .
C3 H6 0.9500 .
C4 H7 0.9500 .
N2 N1 1.269(3) .
N2 C8 1.408(4) .
C8 N3 1.333(4) .
C8 N6 1.335(4) .
N3 N4 1.340(4) .
N3 H1 0.8800 .
N6 N5 1.335(3) .
N5 N4 1.321(3) .
C15 O4 1.249(3) 2_676
C15 C9 1.490(4) .
C14 C13 1.389(4) .
C14 C9 1.392(4) .
C14 H11 0.9500 .
C10 O6 1.341(4) .
C10 C11 1.403(4) .
C10 C9 1.413(4) .
C11 C12 1.375(4) .
C11 H14 0.9500 .
C13 C12 1.401(4) .
C13 N7 1.414(4) .
C12 H13 0.9500 .
N8 N7 1.267(4) .
N8 C16 1.413(4) .
O6 H10 0.80(2) .
C16 N12 1.330(4) .
C16 N9 1.336(4) .
N9 N10 1.339(4) .
N12 N11 1.337(4) .
N10 N11 1.320(4) .
O13 H22 0.845(19) .
O13 H23 0.838(19) .
